data_4502368
loop_
_publ_author_name
'Li, Shun-Li'
'Lan, Ya-Qian'
'Ma, Ji-Cheng'
'Ma, Jian-Fang'
'Su, Zhong-Min'

_publ_section_title
;
 Metal&#x2212;Organic Frameworks Based on Different Benzimidazole
 Derivatives: Effect of Length and Substituent Groups of the Ligands on
 the Structures
;
_journal_issue 3
_journal_name_full 'Crystal Growth &amp; Design'
_journal_page_first 1161
_journal_paper_doi 10.1021/cg9010482
_journal_volume 10
_journal_year 2010
_chemical_formula_sum 'C20 H14 N5 O5 Zn'
_chemical_formula_weight 469.73
_chemical_name_systematic
;
 ?
;
_space_group_IT_number 15
_symmetry_cell_setting monoclinic
_symmetry_space_group_name_Hall '-C 2yc'
_symmetry_space_group_name_H-M 'C 1 2/c 1'
_atom_sites_solution_hydrogens geom
_atom_sites_solution_primary direct
_atom_sites_solution_secondary difmap
_audit_creation_method SHELXL-97
_cell_angle_alpha 90.00
_cell_angle_beta 92.532(3)
_cell_angle_gamma 90.00
_cell_formula_units_Z 4
_cell_length_a 11.1050(13)
_cell_length_b 10.179(3)
_cell_length_c 17.959(3)
_cell_measurement_temperature 293(2)
_cell_measurement_theta_max 28.35
_cell_measurement_theta_min 2.72
_cell_volume 2028.1(7)
_computing_cell_refinement 'SMART (Bruker, 1997)'
_computing_data_collection 'SMART (Bruker, 1997)'
_computing_data_reduction SAINT
_computing_molecular_graphics 'SHELXTL-PLUS (Sheldrick, 1990)'
_computing_publication_material SHELXL-97
_computing_structure_refinement 'SHELXL-97 (Sheldrick, 1997)'
_computing_structure_solution 'SHELXS-97(Sheldrick, 1997)'
_diffrn_ambient_temperature 293(2)
_diffrn_measured_fraction_theta_full 0.990
_diffrn_measured_fraction_theta_max 0.936
_diffrn_measurement_device_type 'Bruker APEX CCD area-detector'
_diffrn_measurement_method '\w scans'
_diffrn_radiation_monochromator graphite
_diffrn_radiation_source 'fine-focus sealed tube'
_diffrn_radiation_type MoK\a
_diffrn_radiation_wavelength 0.71069
_diffrn_reflns_av_R_equivalents 0.0649
_diffrn_reflns_av_sigmaI/netI 0.0848
_diffrn_reflns_limit_h_max 12
_diffrn_reflns_limit_h_min -14
_diffrn_reflns_limit_k_max 13
_diffrn_reflns_limit_k_min -13
_diffrn_reflns_limit_l_max 18
_diffrn_reflns_limit_l_min -22
_diffrn_reflns_number 5995
_diffrn_reflns_theta_full 25.00
_diffrn_reflns_theta_max 28.35
_diffrn_reflns_theta_min 2.72
_diffrn_standards_number 0
_exptl_absorpt_coefficient_mu 1.254
_exptl_absorpt_correction_T_max 0.678
_exptl_absorpt_correction_T_min 0.596
_exptl_absorpt_correction_type multi-scan
_exptl_absorpt_process_details 'SADABS(Sheldrick, 1996)'
_exptl_crystal_colour colorless
_exptl_crystal_density_diffrn 1.538
_exptl_crystal_density_method 'not measured'
_exptl_crystal_description column
_exptl_crystal_F_000 956
_exptl_crystal_size_max 0.42
_exptl_crystal_size_mid 0.37
_exptl_crystal_size_min 0.31
_refine_diff_density_max 0.619
_refine_diff_density_min -0.442
_refine_diff_density_rms 0.083
_refine_ls_extinction_coef 0.0015(4)
_refine_ls_extinction_expression Fc^*^=kFc[1+0.001xFc^2^\l^3^/sin(2\q)]^-1/4^
_refine_ls_extinction_method SHELXL
_refine_ls_goodness_of_fit_ref 0.944
_refine_ls_hydrogen_treatment mixed
_refine_ls_matrix_type full
_refine_ls_number_parameters 144
_refine_ls_number_reflns 2365
_refine_ls_number_restraints 1
_refine_ls_restrained_S_all 0.944
_refine_ls_R_factor_all 0.1222
_refine_ls_R_factor_gt 0.0576
_refine_ls_shift/su_max 0.000
_refine_ls_shift/su_mean 0.000
_refine_ls_structure_factor_coef Fsqd
_refine_ls_weighting_details 'calc w=1/[\s^2^(Fo^2^)+(0.0776P)^2^+0.0000P] where P=(Fo^2^+2Fc^2^)/3'
_refine_ls_weighting_scheme calc
_refine_ls_wR_factor_gt 0.1334
_refine_ls_wR_factor_ref 0.1611
_reflns_number_gt 1190
_reflns_number_total 2365
_reflns_threshold_expression >2sigma(I)
_cod_data_source_file cg9010482_si_002.cif
_cod_data_source_block 7
_cod_original_sg_symbol_Hall '-C 2yc '
_cod_original_sg_symbol_H-M C2/c
_cod_database_code 4502368

loop_
_symmetry_equiv_pos_as_xyz
'x, y, z'
'-x, y, -z+1/2'
'x+1/2, y+1/2, z'
'-x+1/2, y+1/2, -z+1/2'
'-x, -y, -z'
'x, -y, z-1/2'
'-x+1/2, -y+1/2, -z'
'x+1/2, -y+1/2, z-1/2'

loop_
_atom_site_label
_atom_site_type_symbol
_atom_site_fract_x
_atom_site_fract_y
_atom_site_fract_z
_atom_site_U_iso_or_equiv
_atom_site_adp_type
_atom_site_occupancy
_atom_site_symmetry_multiplicity
_atom_site_calc_flag
_atom_site_refinement_flags
Zn1 Zn 0.5000 0.25023(6) 0.2500 0.0481(3) Uani 1 2 d S
C1 C 0.4140(4) -0.0341(4) 0.2039(2) 0.0578(12) Uani 1 1 d .
C2 C 0.3389(4) 0.0680(4) 0.1651(2) 0.0513(11) Uani 1 1 d .
C3 C 0.1970(4) 0.1587(5) 0.0922(2) 0.0527(11) Uani 1 1 d .
C4 C 0.1041(5) 0.1904(6) 0.0405(3) 0.0667(14) Uani 1 1 d .
H4 H 0.0612 0.1256 0.0143 0.080 Uiso 1 1 calc R
C5 C 0.0787(6) 0.3206(7) 0.0300(3) 0.0808(17) Uani 1 1 d .
H5 H 0.0166 0.3455 -0.0034 0.097 Uiso 1 1 calc R
C6 C 0.1456(5) 0.4170(5) 0.0693(3) 0.0718(15) Uani 1 1 d .
H6 H 0.1274 0.5049 0.0601 0.086 Uiso 1 1 calc R
C7 C 0.2370(5) 0.3874(5) 0.1207(3) 0.0630(13) Uani 1 1 d .
H7 H 0.2797 0.4528 0.1466 0.076 Uiso 1 1 calc R
C8 C 0.2623(4) 0.2553(5) 0.1321(2) 0.0517(11) Uani 1 1 d .
C9 C 0.2160(4) -0.0912(5) 0.0865(3) 0.0608(13) Uani 1 1 d .
H9A H 0.2899 -0.1393 0.0790 0.073 Uiso 1 1 calc R
H9B H 0.1738 -0.0828 0.0382 0.073 Uiso 1 1 calc R
C10 C 0.1382(5) -0.1719(5) 0.1371(3) 0.0595(13) Uani 1 1 d .
N1 N 0.5000 0.0336(7) 0.2500 0.180(6) Uani 1 2 d S
N2 N 0.3502(3) 0.1952(4) 0.17795(19) 0.0501(9) Uani 1 1 d .
N3 N 0.2475(3) 0.0401(4) 0.11361(19) 0.0525(9) Uani 1 1 d .
O1 O 0.0886(3) -0.1156(3) 0.18882(18) 0.0639(9) Uani 1 1 d .
O2 O 0.1318(4) -0.2891(4) 0.1227(3) 0.0984(14) Uani 1 1 d .
O1W O 0.5000 0.6443(14) 0.2500 0.212(4) Uiso 1 2 d SD
H1A H 0.5585(15) 0.638(3) 0.2828(10) 0.002(6) Uiso 1 1 d D

loop_
_atom_site_aniso_label
_atom_site_aniso_U_11
_atom_site_aniso_U_22
_atom_site_aniso_U_33
_atom_site_aniso_U_23
_atom_site_aniso_U_13
_atom_site_aniso_U_12
Zn1 0.0513(5) 0.0389(4) 0.0537(5) 0.000 -0.0033(3) 0.000
C1 0.063(3) 0.044(3) 0.064(3) 0.000(2) -0.019(2) -0.004(2)
C2 0.053(3) 0.050(3) 0.051(3) 0.000(2) 0.000(2) -0.008(2)
C3 0.049(3) 0.059(3) 0.049(3) 0.004(2) 0.000(2) -0.006(2)
C4 0.061(3) 0.079(4) 0.059(3) 0.002(3) -0.008(3) -0.006(3)
C5 0.087(4) 0.091(5) 0.064(4) 0.011(3) -0.009(3) 0.026(4)
C6 0.089(4) 0.066(3) 0.061(3) 0.005(3) 0.000(3) 0.023(3)
C7 0.082(4) 0.053(3) 0.054(3) -0.007(2) 0.004(3) 0.006(3)
C8 0.053(3) 0.056(3) 0.045(2) 0.007(2) -0.0001(19) 0.003(2)
C9 0.067(3) 0.057(3) 0.057(3) -0.006(2) -0.001(2) -0.016(3)
C10 0.062(3) 0.050(3) 0.064(3) 0.004(2) -0.019(3) -0.012(2)
N1 0.199(9) 0.046(4) 0.278(12) 0.000 -0.193(9) 0.000
N2 0.055(2) 0.042(2) 0.054(2) -0.0016(17) -0.0005(18) -0.0023(18)
N3 0.058(2) 0.048(2) 0.051(2) 0.0018(18) -0.0067(18) -0.0102(18)
O1 0.068(2) 0.058(2) 0.065(2) 0.0051(17) 0.0030(17) -0.0071(17)
O2 0.119(4) 0.051(2) 0.125(4) -0.006(2) 0.003(3) -0.027(2)

loop_
_atom_type_symbol
_atom_type_description
_atom_type_scat_dispersion_real
_atom_type_scat_dispersion_imag
_atom_type_scat_source
C C 0.0033 0.0016 'International Tables Vol C Tables 4.2.6.8 and 6.1.1.4'
H H 0.0000 0.0000 'International Tables Vol C Tables 4.2.6.8 and 6.1.1.4'
N N 0.0061 0.0033 'International Tables Vol C Tables 4.2.6.8 and 6.1.1.4'
O O 0.0106 0.0060 'International Tables Vol C Tables 4.2.6.8 and 6.1.1.4'
Zn Zn 0.2839 1.4301 'International Tables Vol C Tables 4.2.6.8 and 6.1.1.4'

loop_
_geom_angle_atom_site_label_1
_geom_angle_atom_site_label_2
_geom_angle_atom_site_label_3
_geom_angle
_geom_angle_site_symmetry_1
_geom_angle_site_symmetry_3
O1 Zn1 O1 95.6(2) 3 4
O1 Zn1 N2 103.37(13) 3 .
O1 Zn1 N2 96.96(13) 4 .
O1 Zn1 N2 96.96(13) 3 2_655
O1 Zn1 N2 103.37(13) 4 2_655
N2 Zn1 N2 149.6(2) . 2_655
O1 Zn1 N1 132.18(10) 3 .
O1 Zn1 N1 132.18(10) 4 .
N2 Zn1 N1 74.79(10) . .
N2 Zn1 N1 74.79(10) 2_655 .
N1 C1 C2 106.5(4) . .
N2 C2 N3 112.5(4) . .
N2 C2 C1 123.8(4) . .
N3 C2 C1 123.6(4) . .
N3 C3 C4 131.9(5) . .
N3 C3 C8 106.1(4) . .
C4 C3 C8 121.9(5) . .
C5 C4 C3 117.3(5) . .
C5 C4 H4 121.4 . .
C3 C4 H4 121.4 . .
C4 C5 C6 120.6(5) . .
C4 C5 H5 119.7 . .
C6 C5 H5 119.7 . .
C7 C6 C5 122.9(5) . .
C7 C6 H6 118.5 . .
C5 C6 H6 118.5 . .
C6 C7 C8 116.7(5) . .
C6 C7 H7 121.6 . .
C8 C7 H7 121.6 . .
C7 C8 N2 130.3(5) . .
C7 C8 C3 120.6(4) . .
N2 C8 C3 109.1(4) . .
N3 C9 C10 115.4(4) . .
N3 C9 H9A 108.4 . .
C10 C9 H9A 108.4 . .
N3 C9 H9B 108.4 . .
C10 C9 H9B 108.4 . .
H9A C9 H9B 107.5 . .
O2 C10 O1 125.8(5) . .
O2 C10 C9 115.5(5) . .
O1 C10 C9 118.7(4) . .
C1 N1 C1 121.7(6) 2_655 .
C1 N1 Zn1 119.1(3) 2_655 .
C1 N1 Zn1 119.1(3) . .
C2 N2 C8 105.6(4) . .
C2 N2 Zn1 115.4(3) . .
C8 N2 Zn1 138.6(3) . .
C2 N3 C3 106.7(4) . .
C2 N3 C9 125.0(4) . .
C3 N3 C9 128.3(4) . .
C10 O1 Zn1 109.6(3) . 3_445

loop_
_geom_bond_atom_site_label_1
_geom_bond_atom_site_label_2
_geom_bond_distance
_geom_bond_site_symmetry_2
Zn1 O1 2.034(3) 3
Zn1 O1 2.034(3) 4
Zn1 N2 2.137(4) .
Zn1 N2 2.137(4) 2_655
Zn1 N1 2.205(7) .
C1 N1 1.415(5) .
C1 C2 1.487(6) .
C2 N2 1.320(5) .
C2 N3 1.372(6) .
C3 N3 1.379(6) .
C3 C4 1.395(7) .
C3 C8 1.400(6) .
C4 C5 1.366(8) .
C4 H4 0.9300 .
C5 C6 1.401(8) .
C5 H5 0.9300 .
C6 C7 1.375(7) .
C6 H6 0.9300 .
C7 C8 1.387(6) .
C7 H7 0.9300 .
C8 N2 1.391(6) .
C9 N3 1.460(5) .
C9 C10 1.522(7) .
C9 H9A 0.9700 .
C9 H9B 0.9700 .
C10 O2 1.222(6) .
C10 O1 1.242(6) .
N1 C1 1.415(5) 2_655
O1 Zn1 2.034(3) 3_445
O1W H1A 0.860(10) .

loop_
_geom_torsion_atom_site_label_1
_geom_torsion_atom_site_label_2
_geom_torsion_atom_site_label_3
_geom_torsion_atom_site_label_4
_geom_torsion
_geom_torsion_site_symmetry_1
_geom_torsion_site_symmetry_4
N1 C1 C2 N2 -4.3(6) . .
N1 C1 C2 N3 178.0(3) . .
N3 C3 C4 C5 -177.3(5) . .
C8 C3 C4 C5 0.0(7) . .
C3 C4 C5 C6 1.0(7) . .
C4 C5 C6 C7 -1.4(8) . .
C5 C6 C7 C8 0.8(7) . .
C6 C7 C8 N2 177.9(4) . .
C6 C7 C8 C3 0.3(7) . .
N3 C3 C8 C7 177.2(4) . .
C4 C3 C8 C7 -0.7(7) . .
N3 C3 C8 N2 -0.8(5) . .
C4 C3 C8 N2 -178.7(4) . .
N3 C9 C10 O2 -165.8(5) . .
N3 C9 C10 O1 13.4(7) . .
C2 C1 N1 C1 179.3(4) . 2_655
C2 C1 N1 Zn1 -0.7(4) . .
O1 Zn1 N1 C1 88.7(2) 3 2_655
O1 Zn1 N1 C1 -91.3(2) 4 2_655
N2 Zn1 N1 C1 -176.9(2) . 2_655
N2 Zn1 N1 C1 3.1(2) 2_655 2_655
O1 Zn1 N1 C1 -91.3(2) 3 .
O1 Zn1 N1 C1 88.7(2) 4 .
N2 Zn1 N1 C1 3.1(2) . .
N2 Zn1 N1 C1 -176.9(2) 2_655 .
N3 C2 N2 C8 -0.5(5) . .
C1 C2 N2 C8 -178.5(4) . .
N3 C2 N2 Zn1 -174.8(3) . .
C1 C2 N2 Zn1 7.2(6) . .
C7 C8 N2 C2 -177.0(5) . .
C3 C8 N2 C2 0.8(5) . .
C7 C8 N2 Zn1 -4.8(8) . .
C3 C8 N2 Zn1 173.0(3) . .
O1 Zn1 N2 C2 125.4(3) 3 .
O1 Zn1 N2 C2 -137.1(3) 4 .
N2 Zn1 N2 C2 -5.2(3) 2_655 .
N1 Zn1 N2 C2 -5.2(3) . .
O1 Zn1 N2 C8 -46.2(4) 3 .
O1 Zn1 N2 C8 51.3(4) 4 .
N2 Zn1 N2 C8 -176.8(4) 2_655 .
N1 Zn1 N2 C8 -176.8(4) . .
N2 C2 N3 C3 0.0(5) . .
C1 C2 N3 C3 178.0(4) . .
N2 C2 N3 C9 178.0(4) . .
C1 C2 N3 C9 -4.0(7) . .
C4 C3 N3 C2 178.1(5) . .
C8 C3 N3 C2 0.5(5) . .
C4 C3 N3 C9 0.2(8) . .
C8 C3 N3 C9 -177.4(4) . .
C10 C9 N3 C2 81.2(6) . .
C10 C9 N3 C3 -101.3(5) . .
O2 C10 O1 Zn1 2.6(6) . 3_445
C9 C10 O1 Zn1 -176.6(3) . 3_445
